data_1517552
loop_
_publ_author_name
'Ma, Dengke'
'Qiu, Youai'
'Dai, Jianxin'
'Fu, Chunling'
'Ma, Shengming'

_publ_section_title
;
 N-heterocyclic carbene-promoted annulation reaction of allenals with
 chalcones: synthesis of polysubstituted pyranyl aldehydes.
;
_journal_issue 18
_journal_name_full 'Organic letters'
_journal_page_first 4742
_journal_page_last 4745
_journal_paper_doi 10.1021/ol5021509
_journal_volume 16
_journal_year 2014
_chemical_formula_moiety 'C30 H28 N4 O5'
_chemical_formula_sum 'C30 H28 N4 O5'
_chemical_formula_weight 524.56
_chemical_name_systematic
; 
 ? 
;
_space_group_IT_number 14
_symmetry_cell_setting monoclinic
_symmetry_space_group_name_Hall '-P 2ybc'
_symmetry_space_group_name_H-M 'P 1 21/c 1'
_atom_sites_solution_hydrogens geom
_atom_sites_solution_primary direct
_atom_sites_solution_secondary difmap
_audit_creation_method SHELXL-97
_cell_angle_alpha 90.00
_cell_angle_beta 111.691(14)
_cell_angle_gamma 90.00
_cell_formula_units_Z 4
_cell_length_a 13.1313(15)
_cell_length_b 19.0446(14)
_cell_length_c 12.9434(16)
_cell_measurement_reflns_used 2156
_cell_measurement_temperature 293(2)
_cell_measurement_theta_max 29.4783
_cell_measurement_theta_min 3.1302
_cell_volume 3007.7(6)
_computing_cell_refinement 'CrysAlis PRO (Agilent Technologies, 2011)'
_computing_data_collection 'CrysAlis PRO'
_computing_data_reduction 'CrysAlis PRO'
_computing_molecular_graphics 'OLEX2 (Dolomanov et al., 2009)'
_computing_publication_material OLEX2
_computing_structure_refinement 'SHELXL-97 (Sheldrick, 2008)'
_computing_structure_solution 'SHELXS-97 (Sheldrick, 2008)'
_diffrn_ambient_temperature 293(2)
_diffrn_detector_area_resol_mean 10.3592
_diffrn_measured_fraction_theta_full 0.997
_diffrn_measured_fraction_theta_max 0.997
_diffrn_measurement_device_type 'Xcalibur, Atlas, Gemini ultra'
_diffrn_measurement_method '\w scans'
_diffrn_radiation_monochromator graphite
_diffrn_radiation_source 'fine-focus sealed tube'
_diffrn_radiation_type MoK\a
_diffrn_radiation_wavelength 0.71073
_diffrn_reflns_av_R_equivalents 0.0331
_diffrn_reflns_av_sigmaI/netI 0.0559
_diffrn_reflns_limit_h_max 15
_diffrn_reflns_limit_h_min -13
_diffrn_reflns_limit_k_max 22
_diffrn_reflns_limit_k_min -19
_diffrn_reflns_limit_l_max 11
_diffrn_reflns_limit_l_min -15
_diffrn_reflns_number 11691
_diffrn_reflns_theta_full 25.35
_diffrn_reflns_theta_max 25.35
_diffrn_reflns_theta_min 3.18
_exptl_absorpt_coefficient_mu 0.080
_exptl_absorpt_correction_T_max 0.9873
_exptl_absorpt_correction_T_min 0.9648
_exptl_absorpt_correction_type multi-scan
_exptl_absorpt_process_details
;
CrysAlis PRO (Agilent Technologies, 2011) 
;
_exptl_crystal_colour yellow
_exptl_crystal_density_diffrn 1.158
_exptl_crystal_density_method 'not measured'
_exptl_crystal_description platelet
_exptl_crystal_F_000 1104
_exptl_crystal_size_max 0.45
_exptl_crystal_size_mid 0.32
_exptl_crystal_size_min 0.16
_platon_squeeze_details
;
;
_refine_diff_density_max 0.322
_refine_diff_density_min -0.192
_refine_diff_density_rms 0.053
_refine_ls_extinction_method none
_refine_ls_goodness_of_fit_ref 1.024
_refine_ls_hydrogen_treatment mixed
_refine_ls_matrix_type full
_refine_ls_number_parameters 352
_refine_ls_number_reflns 5488
_refine_ls_number_restraints 0
_refine_ls_restrained_S_all 1.024
_refine_ls_R_factor_all 0.1166
_refine_ls_R_factor_gt 0.0682
_refine_ls_shift/su_max 0.000
_refine_ls_shift/su_mean 0.000
_refine_ls_structure_factor_coef Fsqd
_refine_ls_weighting_details 'calc w=1/[\s^2^(Fo^2^)+(0.1240P)^2^+0.0000P] where P=(Fo^2^+2Fc^2^)/3'
_refine_ls_weighting_scheme calc
_refine_ls_wR_factor_gt 0.1992
_refine_ls_wR_factor_ref 0.2243
_reflns_number_gt 3123
_reflns_number_total 5488
_reflns_threshold_expression >2sigma(I)
_cod_data_source_file ol5021509_si_004.cif
_cod_data_source_block 131129_mdk_3_058
_cod_depositor_comments 'Adding full bibliography for 1517550--1517552.cif.'
_cod_original_sg_symbol_H-M 'P 21/c'
_cod_database_code 1517552

loop_
_symmetry_equiv_pos_as_xyz
'x, y, z'
'-x, y+1/2, -z+1/2'
'-x, -y, -z'
'x, -y-1/2, z-1/2'

loop_
_atom_site_label
_atom_site_type_symbol
_atom_site_fract_x
_atom_site_fract_y
_atom_site_fract_z
_atom_site_U_iso_or_equiv
_atom_site_adp_type
_atom_site_occupancy
_atom_site_symmetry_multiplicity
_atom_site_calc_flag
_atom_site_refinement_flags
O1 O 0.28799(16) 0.83619(10) 0.38167(17) 0.0524(6) Uani 1 1 d .
O2 O 0.2455(2) 0.44277(12) 0.5497(2) 0.0849(8) Uani 1 1 d .
O3 O 0.1801(2) 0.35739(12) 0.6112(3) 0.0927(9) Uani 1 1 d .
O4 O -0.0493(3) 0.39182(15) 0.8175(3) 0.1112(11) Uani 1 1 d .
O5 O -0.0979(4) 0.49436(19) 0.8411(4) 0.169(2) Uani 1 1 d .
N1 N 0.15761(18) 0.64054(11) 0.5215(2) 0.0453(6) Uani 1 1 d .
N2 N 0.17029(18) 0.57026(12) 0.5472(2) 0.0483(6) Uani 1 1 d .
H2 H 0.2139 0.5453 0.5265 0.058 Uiso 1 1 calc R
N3 N 0.1857(2) 0.41946(13) 0.5948(2) 0.0577(7) Uani 1 1 d .
N4 N -0.0540(3) 0.45345(17) 0.7968(3) 0.0835(10) Uani 1 1 d .
C1 C 0.2260(3) 1.01031(17) 0.4650(3) 0.0752(10) Uani 1 1 d .
H1 H 0.1738 1.0003 0.4958 0.090 Uiso 1 1 calc R
C2 C 0.2554(4) 1.0790(2) 0.4580(4) 0.0896(12) Uani 1 1 d .
H2A H 0.2231 1.1146 0.4845 0.108 Uiso 1 1 calc R
C3 C 0.3297(3) 1.0954(2) 0.4136(4) 0.0828(12) Uani 1 1 d .
H3 H 0.3486 1.1420 0.4089 0.099 Uiso 1 1 calc R
C4 C 0.3772(3) 1.0431(2) 0.3757(4) 0.0934(14) Uani 1 1 d .
H4 H 0.4296 1.0540 0.3456 0.112 Uiso 1 1 calc R
C5 C 0.3480(3) 0.97299(19) 0.3815(4) 0.0789(11) Uani 1 1 d .
H5 H 0.3801 0.9377 0.3541 0.095 Uiso 1 1 calc R
C6 C 0.2727(2) 0.95594(15) 0.4270(2) 0.0479(7) Uani 1 1 d .
C7 C 0.2378(2) 0.88237(14) 0.4321(2) 0.0439(7) Uani 1 1 d .
C8 C 0.1676(2) 0.85932(14) 0.4756(2) 0.0447(7) Uani 1 1 d .
H8 H 0.1403 0.8906 0.5142 0.054 Uiso 1 1 calc R
C9 C 0.1304(2) 0.78399(14) 0.4646(2) 0.0433(7) Uani 1 1 d .
H9 H 0.1246 0.7695 0.5348 0.052 Uiso 1 1 calc R
C10 C 0.2153(2) 0.73807(14) 0.4442(2) 0.0417(7) Uani 1 1 d .
C11 C 0.2869(2) 0.76578(14) 0.4030(2) 0.0437(7) Uani 1 1 d .
C12 C 0.0167(2) 0.78021(13) 0.3735(2) 0.0421(7) Uani 1 1 d .
C13 C -0.0723(2) 0.80418(17) 0.3968(3) 0.0605(9) Uani 1 1 d .
H13 H -0.0622 0.8190 0.4684 0.073 Uiso 1 1 calc R
C14 C -0.1769(3) 0.8063(2) 0.3140(4) 0.0735(10) Uani 1 1 d .
H14 H -0.2358 0.8224 0.3307 0.088 Uiso 1 1 calc R
C15 C -0.1930(3) 0.78477(19) 0.2092(4) 0.0737(10) Uani 1 1 d .
H15 H -0.2628 0.7861 0.1542 0.088 Uiso 1 1 calc R
C16 C -0.1060(3) 0.76108(18) 0.1846(3) 0.0686(10) Uani 1 1 d .
H16 H -0.1172 0.7463 0.1127 0.082 Uiso 1 1 calc R
C17 C -0.0017(2) 0.75897(16) 0.2654(3) 0.0551(8) Uani 1 1 d .
H17 H 0.0566 0.7432 0.2473 0.066 Uiso 1 1 calc R
C18 C 0.2181(2) 0.66466(14) 0.4731(2) 0.0457(7) Uani 1 1 d .
H18 H 0.2654 0.6346 0.4559 0.055 Uiso 1 1 calc R
C19 C 0.1143(2) 0.54028(14) 0.6049(2) 0.0420(7) Uani 1 1 d .
C20 C 0.0472(2) 0.58169(15) 0.6428(3) 0.0494(7) Uani 1 1 d .
H20 H 0.0405 0.6294 0.6262 0.059 Uiso 1 1 calc R
C21 C -0.0087(3) 0.55384(16) 0.7036(3) 0.0584(8) Uani 1 1 d .
H21 H -0.0521 0.5825 0.7287 0.070 Uiso 1 1 calc R
C22 C -0.0004(2) 0.48251(16) 0.7280(3) 0.0530(8) Uani 1 1 d .
C23 C 0.0628(2) 0.43925(15) 0.6917(2) 0.0486(7) Uani 1 1 d .
H23 H 0.0674 0.3915 0.7077 0.058 Uiso 1 1 calc R
C24 C 0.1197(2) 0.46805(14) 0.6308(2) 0.0426(7) Uani 1 1 d .
C25 C 0.3727(2) 0.72883(15) 0.3720(2) 0.0447(7) Uani 1 1 d .
H25 H 0.3768 0.6804 0.3988 0.054 Uiso 1 1 calc R
C26 C 0.4863(2) 0.7613(2) 0.4282(3) 0.0677(10) Uani 1 1 d .
H26A H 0.4836 0.8104 0.4075 0.081 Uiso 1 1 calc R
H26B H 0.5070 0.7590 0.5083 0.081 Uiso 1 1 calc R
C27 C 0.5727(2) 0.7242(2) 0.3962(3) 0.0739(11) Uani 1 1 d .
H27A H 0.6419 0.7488 0.4290 0.089 Uiso 1 1 calc R
H27B H 0.5827 0.6768 0.4260 0.089 Uiso 1 1 calc R
C28 C 0.5416(3) 0.7209(2) 0.2728(3) 0.0744(10) Uani 1 1 d .
H28A H 0.5960 0.6939 0.2558 0.089 Uiso 1 1 calc R
H28B H 0.5406 0.7680 0.2440 0.089 Uiso 1 1 calc R
C29 C 0.4308(3) 0.6877(2) 0.2169(3) 0.0819(12) Uani 1 1 d .
H29A H 0.4341 0.6389 0.2389 0.098 Uiso 1 1 calc R
H29B H 0.4110 0.6893 0.1369 0.098 Uiso 1 1 calc R
C30 C 0.3427(2) 0.7255(2) 0.2474(3) 0.0685(10) Uani 1 1 d .
H30A H 0.3333 0.7728 0.2175 0.082 Uiso 1 1 calc R
H30B H 0.2734 0.7010 0.2137 0.082 Uiso 1 1 calc R

loop_
_atom_site_aniso_label
_atom_site_aniso_U_11
_atom_site_aniso_U_22
_atom_site_aniso_U_33
_atom_site_aniso_U_23
_atom_site_aniso_U_13
_atom_site_aniso_U_12
O1 0.0659(12) 0.0404(11) 0.0675(14) 0.0062(10) 0.0440(11) 0.0017(9)
O2 0.1041(18) 0.0584(15) 0.132(2) 0.0180(14) 0.0898(18) 0.0171(13)
O3 0.131(2) 0.0377(14) 0.148(3) 0.0140(14) 0.096(2) 0.0159(13)
O4 0.184(3) 0.0584(17) 0.149(3) 0.0158(17) 0.129(3) -0.0021(18)
O5 0.271(5) 0.105(3) 0.248(5) 0.060(3) 0.232(5) 0.057(3)
N1 0.0521(13) 0.0368(13) 0.0527(15) 0.0069(11) 0.0261(12) 0.0018(10)
N2 0.0584(14) 0.0377(13) 0.0595(16) 0.0092(11) 0.0342(12) 0.0068(11)
N3 0.0686(16) 0.0424(16) 0.0723(19) 0.0072(13) 0.0379(15) 0.0071(12)
N4 0.115(2) 0.063(2) 0.110(3) 0.0137(18) 0.085(2) 0.0091(18)
C1 0.111(3) 0.046(2) 0.084(3) -0.0118(18) 0.054(2) -0.0138(19)
C2 0.140(4) 0.049(2) 0.090(3) -0.0159(19) 0.054(3) -0.013(2)
C3 0.103(3) 0.049(2) 0.089(3) -0.004(2) 0.026(2) -0.026(2)
C4 0.091(3) 0.067(3) 0.135(4) 0.016(3) 0.057(3) -0.019(2)
C5 0.082(2) 0.051(2) 0.121(3) 0.012(2) 0.058(2) -0.0058(18)
C6 0.0498(15) 0.0447(17) 0.0447(18) 0.0030(13) 0.0123(13) -0.0051(13)
C7 0.0502(15) 0.0393(15) 0.0429(17) 0.0005(13) 0.0181(13) 0.0010(12)
C8 0.0509(15) 0.0425(16) 0.0468(17) -0.0042(13) 0.0252(13) 0.0010(13)
C9 0.0519(15) 0.0426(16) 0.0444(17) 0.0033(12) 0.0282(13) -0.0015(13)
C10 0.0456(14) 0.0408(15) 0.0417(17) 0.0057(12) 0.0196(12) 0.0038(12)
C11 0.0529(15) 0.0362(15) 0.0466(18) 0.0068(12) 0.0238(13) 0.0019(12)
C12 0.0460(14) 0.0313(14) 0.0560(19) 0.0037(13) 0.0272(13) -0.0037(12)
C13 0.0583(18) 0.070(2) 0.064(2) -0.0018(17) 0.0343(17) -0.0032(16)
C14 0.0540(19) 0.089(3) 0.085(3) -0.001(2) 0.0338(19) -0.0008(17)
C15 0.0558(19) 0.071(2) 0.086(3) -0.006(2) 0.0163(19) -0.0079(17)
C16 0.079(2) 0.063(2) 0.058(2) -0.0161(17) 0.0171(19) -0.0052(18)
C17 0.0592(18) 0.0487(18) 0.061(2) -0.0087(15) 0.0260(16) 0.0002(14)
C18 0.0512(15) 0.0412(16) 0.0514(18) 0.0037(13) 0.0268(14) 0.0035(13)
C19 0.0481(14) 0.0401(15) 0.0388(16) 0.0031(12) 0.0173(12) -0.0014(12)
C20 0.0624(17) 0.0355(15) 0.057(2) 0.0044(13) 0.0306(15) 0.0050(13)
C21 0.079(2) 0.0463(18) 0.066(2) 0.0042(15) 0.0452(18) 0.0112(16)
C22 0.0677(18) 0.0483(18) 0.056(2) 0.0050(14) 0.0372(16) -0.0010(15)
C23 0.0627(17) 0.0360(15) 0.0514(19) 0.0051(13) 0.0261(15) -0.0039(13)
C24 0.0511(15) 0.0362(15) 0.0427(17) 0.0024(12) 0.0200(13) 0.0053(12)
C25 0.0509(15) 0.0434(16) 0.0473(18) 0.0042(13) 0.0268(13) 0.0033(13)
C26 0.0561(18) 0.091(3) 0.061(2) -0.0211(19) 0.0272(16) -0.0023(17)
C27 0.0509(18) 0.105(3) 0.068(3) -0.015(2) 0.0242(17) 0.0027(18)
C28 0.066(2) 0.099(3) 0.071(3) -0.005(2) 0.0415(19) 0.0062(19)
C29 0.071(2) 0.122(3) 0.059(2) -0.026(2) 0.0314(19) 0.009(2)
C30 0.0550(18) 0.102(3) 0.049(2) -0.0107(19) 0.0192(15) 0.0057(18)

loop_
_atom_type_symbol
_atom_type_description
_atom_type_scat_dispersion_real
_atom_type_scat_dispersion_imag
_atom_type_scat_source
C C 0.0033 0.0016 'International Tables Vol C Tables 4.2.6.8 and 6.1.1.4'
H H 0.0000 0.0000 'International Tables Vol C Tables 4.2.6.8 and 6.1.1.4'
N N 0.0061 0.0033 'International Tables Vol C Tables 4.2.6.8 and 6.1.1.4'
O O 0.0106 0.0060 'International Tables Vol C Tables 4.2.6.8 and 6.1.1.4'

loop_
_geom_angle_atom_site_label_1
_geom_angle_atom_site_label_2
_geom_angle_atom_site_label_3
_geom_angle
C11 O1 C7 118.7(2)
C18 N1 N2 115.5(2)
C19 N2 N1 120.2(2)
C19 N2 H2 119.9
N1 N2 H2 119.9
O3 N3 O2 122.0(3)
O3 N3 C24 119.0(3)
O2 N3 C24 119.0(2)
O4 N4 O5 120.7(3)
O4 N4 C22 121.3(3)
O5 N4 C22 117.8(3)
C2 C1 C6 121.0(4)
C2 C1 H1 119.5
C6 C1 H1 119.5
C3 C2 C1 121.2(4)
C3 C2 H2A 119.4
C1 C2 H2A 119.4
C2 C3 C4 119.2(3)
C2 C3 H3 120.4
C4 C3 H3 120.4
C3 C4 C5 120.6(4)
C3 C4 H4 119.7
C5 C4 H4 119.7
C6 C5 C4 120.5(4)
C6 C5 H5 119.8
C4 C5 H5 119.8
C5 C6 C1 117.6(3)
C5 C6 C7 122.0(3)
C1 C6 C7 120.4(3)
C8 C7 O1 120.9(2)
C8 C7 C6 127.5(3)
O1 C7 C6 111.5(2)
C7 C8 C9 122.0(2)
C7 C8 H8 119.0
C9 C8 H8 119.0
C8 C9 C10 109.5(2)
C8 C9 C12 108.0(2)
C10 C9 C12 114.3(2)
C8 C9 H9 108.3
C10 C9 H9 108.3
C12 C9 H9 108.3
C11 C10 C18 121.7(2)
C11 C10 C9 120.6(2)
C18 C10 C9 117.7(2)
C10 C11 O1 121.6(2)
C10 C11 C25 128.6(2)
O1 C11 C25 109.8(2)
C17 C12 C13 117.9(3)
C17 C12 C9 123.3(2)
C13 C12 C9 118.6(3)
C12 C13 C14 120.7(3)
C12 C13 H13 119.6
C14 C13 H13 119.6
C15 C14 C13 120.3(3)
C15 C14 H14 119.9
C13 C14 H14 119.9
C14 C15 C16 119.8(3)
C14 C15 H15 120.1
C16 C15 H15 120.1
C15 C16 C17 120.7(3)
C15 C16 H16 119.6
C17 C16 H16 119.6
C16 C17 C12 120.6(3)
C16 C17 H17 119.7
C12 C17 H17 119.7
N1 C18 C10 121.2(2)
N1 C18 H18 119.4
C10 C18 H18 119.4
N2 C19 C20 119.8(2)
N2 C19 C24 123.6(2)
C20 C19 C24 116.6(2)
C21 C20 C19 121.7(3)
C21 C20 H20 119.2
C19 C20 H20 119.2
C20 C21 C22 119.8(3)
C20 C21 H21 120.1
C22 C21 H21 120.1
C23 C22 C21 121.1(3)
C23 C22 N4 118.6(3)
C21 C22 N4 120.2(3)
C22 C23 C24 118.7(3)
C22 C23 H23 120.6
C24 C23 H23 120.6
C23 C24 C19 122.1(2)
C23 C24 N3 116.1(2)
C19 C24 N3 121.8(2)
C11 C25 C30 112.2(2)
C11 C25 C26 112.3(2)
C30 C25 C26 110.4(2)
C11 C25 H25 107.2
C30 C25 H25 107.2
C26 C25 H25 107.2
C27 C26 C25 112.2(3)
C27 C26 H26A 109.2
C25 C26 H26A 109.2
C27 C26 H26B 109.2
C25 C26 H26B 109.2
H26A C26 H26B 107.9
C28 C27 C26 112.0(3)
C28 C27 H27A 109.2
C26 C27 H27A 109.2
C28 C27 H27B 109.2
C26 C27 H27B 109.2
H27A C27 H27B 107.9
C27 C28 C29 111.4(3)
C27 C28 H28A 109.3
C29 C28 H28A 109.3
C27 C28 H28B 109.3
C29 C28 H28B 109.3
H28A C28 H28B 108.0
C28 C29 C30 111.5(3)
C28 C29 H29A 109.3
C30 C29 H29A 109.3
C28 C29 H29B 109.3
C30 C29 H29B 109.3
H29A C29 H29B 108.0
C25 C30 C29 111.7(3)
C25 C30 H30A 109.3
C29 C30 H30A 109.3
C25 C30 H30B 109.3
C29 C30 H30B 109.3
H30A C30 H30B 107.9

loop_
_geom_bond_atom_site_label_1
_geom_bond_atom_site_label_2
_geom_bond_distance
O1 C11 1.370(3)
O1 C7 1.397(3)
O2 N3 1.223(3)
O3 N3 1.208(3)
O4 N4 1.200(4)
O5 N4 1.229(4)
N1 C18 1.265(3)
N1 N2 1.374(3)
N2 C19 1.353(3)
N2 H2 0.8600
N3 C24 1.456(4)
N4 C22 1.435(4)
C1 C2 1.376(5)
C1 C6 1.384(4)
C1 H1 0.9300
C2 C3 1.340(6)
C2 H2A 0.9300
C3 C4 1.360(6)
C3 H3 0.9300
C4 C5 1.399(5)
C4 H4 0.9300
C5 C6 1.364(4)
C5 H5 0.9300
C6 C7 1.483(4)
C7 C8 1.320(4)
C8 C9 1.505(4)
C8 H8 0.9300
C9 C10 1.514(4)
C9 C12 1.524(4)
C9 H9 0.9800
C10 C11 1.348(4)
C10 C18 1.444(4)
C11 C25 1.503(4)
C12 C17 1.388(4)
C12 C13 1.389(4)
C13 C14 1.396(5)
C13 H13 0.9300
C14 C15 1.357(5)
C14 H14 0.9300
C15 C16 1.371(5)
C15 H15 0.9300
C16 C17 1.383(4)
C16 H16 0.9300
C17 H17 0.9300
C18 H18 0.9300
C19 C20 1.400(4)
C19 C24 1.411(4)
C20 C21 1.367(4)
C20 H20 0.9300
C21 C22 1.390(4)
C21 H21 0.9300
C22 C23 1.370(4)
C23 C24 1.384(4)
C23 H23 0.9300
C25 C30 1.514(4)
C25 C26 1.528(4)
C25 H25 0.9800
C26 C27 1.519(4)
C26 H26A 0.9700
C26 H26B 0.9700
C27 C28 1.496(5)
C27 H27A 0.9700
C27 H27B 0.9700
C28 C29 1.504(5)
C28 H28A 0.9700
C28 H28B 0.9700
C29 C30 1.533(4)
C29 H29A 0.9700
C29 H29B 0.9700
C30 H30A 0.9700
C30 H30B 0.9700

loop_
_platon_squeeze_void_nr
_platon_squeeze_void_average_x
_platon_squeeze_void_average_y
_platon_squeeze_void_average_z
_platon_squeeze_void_volume
_platon_squeeze_void_count_electrons
_platon_squeeze_void_content
1 0.500 1.000 0.000 248 27 ' '
2 0.500 0.500 0.500 248 27 ' '
